data_2007339
loop_
_publ_author_name
'Mareque Rivas, Juan C.'
'Brammer, Lee'

_publ_section_title
;
 Bis[tris(2-aminoethyl)amine]cobalt(II)
 Bis[tetracarbonylcobaltate(1--)]
;
_journal_issue 6
_journal_name_full 'Acta Crystallographica Section C'
_journal_page_first 757
_journal_page_last 760
_journal_paper_doi 10.1107/S0108270198000900
_journal_volume 54
_journal_year 1998
_chemical_formula_iupac '[Co (C6 H18 N4)2] [Co (C O)4]2'
_chemical_formula_moiety 'C12 H36 Co N8, 2(C4 Co O4)'
_chemical_formula_sum 'C20 H36 Co3 N8 O8'
_chemical_formula_weight 693.36
_chemical_name_systematic
;
 ?
;
_space_group_IT_number 14
_symmetry_cell_setting monoclinic
_symmetry_space_group_name_Hall '-P 2yn'
_symmetry_space_group_name_H-M 'P 1 21/n 1'
_cell_angle_alpha 90.00
_cell_angle_beta 95.8690(10)
_cell_angle_gamma 90.00
_cell_formula_units_Z 2
_cell_length_a 9.88290(10)
_cell_length_b 12.37550(10)
_cell_length_c 12.04820(10)
_cell_measurement_reflns_used 7893
_cell_measurement_temperature 208(2)
_cell_measurement_theta_max 29.88
_cell_measurement_theta_min 2.37
_cell_volume 1465.84(2)
_computing_cell_refinement 'SAINT (Siemens, 1994b)'
_computing_data_collection 'SMART (Siemens, 1994b)'
_computing_data_reduction SAINT
_computing_molecular_graphics SHELXTL
_computing_publication_material SHELXTL
_computing_structure_refinement SHELXTL
_computing_structure_solution 'SHELXTL (Siemens, 1994a)'
_diffrn_ambient_temperature 208(2)
_diffrn_detector_area_resol_mean 100
_diffrn_measured_fraction_theta_full 0.942
_diffrn_measurement_device_type 'Siemens SMART'
_diffrn_measurement_method \w
_diffrn_radiation_monochromator graphite
_diffrn_radiation_source 'sealed tube'
_diffrn_radiation_type MoK\a
_diffrn_radiation_wavelength 0.71073
_diffrn_reflns_av_R_equivalents 0.046
_diffrn_reflns_av_sigmaI/netI 0.026
_diffrn_reflns_limit_h_max 13
_diffrn_reflns_limit_h_min -13
_diffrn_reflns_limit_k_max 16
_diffrn_reflns_limit_k_min -16
_diffrn_reflns_limit_l_max 16
_diffrn_reflns_limit_l_min -16
_diffrn_reflns_number 26148
_diffrn_reflns_theta_full 28.28
_diffrn_reflns_theta_max 29.88
_diffrn_reflns_theta_min 2.37
_diffrn_standards_decay_% none
_exptl_absorpt_coefficient_mu 1.733
_exptl_absorpt_correction_T_max 0.648
_exptl_absorpt_correction_T_min 0.554
_exptl_absorpt_correction_type empirical
_exptl_absorpt_process_details '(SADABS; Sheldrick, 1995)'
_exptl_crystal_colour orange
_exptl_crystal_density_diffrn 1.571
_exptl_crystal_description irregular
_exptl_crystal_F_000 714
_exptl_crystal_size_max 0.48
_exptl_crystal_size_mid 0.33
_exptl_crystal_size_min 0.25
_refine_diff_density_max 0.41
_refine_diff_density_min -0.37
_refine_ls_extinction_method none
_refine_ls_goodness_of_fit_all 1.019
_refine_ls_goodness_of_fit_obs 1.050
_refine_ls_hydrogen_treatment constr
_refine_ls_matrix_type full
_refine_ls_number_parameters 204
_refine_ls_number_reflns 3972
_refine_ls_number_restraints 0
_refine_ls_restrained_S_all 1.019
_refine_ls_restrained_S_obs 1.050
_refine_ls_R_factor_all 0.040
_refine_ls_R_factor_gt 0.029
_refine_ls_shift/su_max -0.010
_refine_ls_shift/su_mean 0.000
_refine_ls_structure_factor_coef Fsqd
_refine_ls_weighting_details 'w = 1/[\s^2^(Fo^2^)+(0.0445P)^2^+0.3408P] where P = (Fo^2^+2Fc^2^)/3'
_refine_ls_weighting_scheme calc
_refine_ls_wR_factor_all 0.078
_refine_ls_wR_factor_obs .072
_reflns_number_gt 3243
_reflns_number_total 3972
_reflns_threshold_expression I>2\s(F^2^)
_cod_data_source_file fr1108.cif
_cod_data_source_block l13496
_cod_depositor_comments
;
The following automatic conversions were performed:

'_refine_ls_weighting_scheme' value 'calc w =
1/[\s^2^(Fo^2^)+(0.0445P)^2^+0.3408P] where P = (Fo^2^+2Fc^2^)/3' was
changed to 'calc'. New tag '_refine_ls_weighting_details' was
created. The value of the new tag was set to 'w =
1/[\s^2^(Fo^2^)+(0.0445P)^2^+0.3408P] where P = (Fo^2^+2Fc^2^)/3'.

Automatic conversion script
Id: cif_fix_values 3143 2015-03-26 13:38:13Z robertas 
;
_cod_original_sg_symbol_H-M 'P 21/n'
_cod_database_code 2007339
_cod_database_fobs_code 2007339

loop_
_symmetry_equiv_pos_as_xyz
'x, y, z'
'-x+1/2, y+1/2, -z+1/2'
'-x, -y, -z'
'x-1/2, -y-1/2, z-1/2'

loop_
_atom_site_label
_atom_site_fract_x
_atom_site_fract_y
_atom_site_fract_z
_atom_site_U_iso_or_equiv
_atom_site_adp_type
_atom_site_calc_flag
_atom_site_refinement_flags
_atom_site_occupancy
_atom_site_disorder_group
_atom_site_type_symbol
Co1 0 0 0 .01834(8) Uani d S 1 . Co
Co2 .77592(3) -.03834(2) .40202(2) .03600(8) Uani d . 1 . Co
N1 .17588(13) .10524(10) .05585(10) .0235(3) Uani d . 1 . N
N2 .00647(14) .10361(11) -.14649(10) .0254(3) Uani d . 1 . N
H2A -.076(2) .1194(16) -.1759(15) .030 Uiso d . 1 . H
H2B .047(2) .0776(18) -.1909(16) .030 Uiso d . 1 . H
N3 .16541(13) -.10426(11) -.04139(11) .0255(3) Uani d . 1 . N
H3A .1555(19) -.1311(16) -.1062(17) .031 Uiso d . 1 . H
H3B .1729(19) -.1556(18) .0029(17) .031 Uiso d . 1 . H
N4 .2270(2) .25743(15) .33454(13) .0385(3) Uani d . 1 . N
H4A .207(2) .211(2) .375(2) .046 Uiso d . 1 . H
H4B .152(3) .293(2) .3151(18) .046 Uiso d . 1 . H
C1 .7498(3) .0015(2) .5392(2) .0594(7) Uani d . 1 . C
O1 .7376(3) .0302(2) .6286(2) .1010(9) Uani d . 1 . O
C2 .6252(2) -.0739(2) .3187(2) .0551(5) Uani d . 1 . C
O2 .5290(2) -.0952(2) .2606(2) .0914(7) Uani d . 1 . O
C3 .8427(2) .0780(2) .34436(14) .0390(4) Uani d . 1 . C
O3 .8822(2) .15660(14) .30780(13) .0585(4) Uani d . 1 . O
C4 .8907(2) -.1477(2) .4113(2) .0416(4) Uani d . 1 . C
O4 .9653(2) -.21913(14) .41865(14) .0618(4) Uani d . 1 . O
C21 .1998(2) .1868(2) -.0320(2) .0253(4) Uani d P .81 1 C
H21A .2686(2) .1596(2) -.0781(2) .030 Uiso calc PR .81 1 H
H21B .2338(2) .2541(2) .0034(2) .030 Uiso calc PR .81 1 H
C22 .0682(2) .2086(2) -.1049(2) .0273(4) Uani d P .81 1 C
H22A .0046(2) .2471(2) -.0617(2) .033 Uiso calc PR .81 1 H
H22B .0864(2) .2541(2) -.1682(2) .033 Uiso calc PR .81 1 H
C21' .1428(11) .2099(8) -.0115(8) .033(2) Uiso d P .19 2 C
H21C .0680(11) .2478(8) .0193(8) .040 Uiso calc PR .19 2 H
H21D .2226(11) .2574(8) -.0039(8) .040 Uiso calc PR .19 2 H
C22' .1040(12) .1870(10) -.1315(9) .035(3) Uiso d P .19 2 C
H22C .0670(12) .2528(10) -.1684(9) .042 Uiso calc PR .19 2 H
H22D .1852(12) .1661(10) -.1667(9) .042 Uiso calc PR .19 2 H
C31 .2963(2) .03264(15) .06905(15) .0321(3) Uani d . 1 . C
H31A .2958(2) -.00876(15) .13835(15) .038 Uiso calc R 1 . H
H31B .3796(2) .07610(15) .07427(15) .038 Uiso calc R 1 . H
C32 .2954(2) -.0447(2) -.02908(15) .0346(4) Uani d . 1 . C
H32A .3062(2) -.0042(2) -.09750(15) .042 Uiso calc R 1 . H
H32B .3714(2) -.0956(2) -.01633(15) .042 Uiso calc R 1 . H
C41 .1498(2) .15297(14) .16403(13) .0283(3) Uani d . 1 . C
H41A .1179(2) .09517(14) .21044(13) .034 Uiso calc R 1 . H
H41B .0752(2) .20489(14) .15008(13) .034 Uiso calc R 1 . H
C42 .2671(2) .21003(15) .23144(13) .0319(3) Uani d . 1 . C
H42A .3409(2) .15819(15) .25009(13) .038 Uiso calc R 1 . H
H42B .3019(2) .26724(15) .18578(13) .038 Uiso calc R 1 . H

loop_
_atom_site_aniso_label
_atom_site_aniso_U_11
_atom_site_aniso_U_22
_atom_site_aniso_U_33
_atom_site_aniso_U_12
_atom_site_aniso_U_13
_atom_site_aniso_U_23
Co1 .01976(13) .01830(14) .01658(12) -.00067(10) -.00003(9) .00105(9)
Co2 .03741(14) .0356(2) .03617(14) .00271(10) .00934(10) .00047(10)
N1 .0259(6) .0230(6) .0207(5) -.0030(5) -.0016(4) .0016(5)
N2 .0283(7) .0274(7) .0201(6) -.0004(5) .0007(5) .0034(5)
N3 .0279(6) .0252(7) .0233(6) .0008(5) .0019(5) -.0003(5)
N4 .0387(8) .0404(9) .0354(8) -.0057(7) -.0005(6) -.0146(6)
C1 .095(2) .0386(12) .0494(12) .0080(12) .0316(12) .0075(9)
O1 .195(3) .0630(13) .0550(11) .0192(15) .0619(14) .0042(9)
C2 .0408(11) .0477(12) .076(2) -.0024(10) .0042(10) .0012(11)
O2 .0527(11) .086(2) .129(2) -.0111(10) -.0202(11) -.0061(14)
C3 .0447(10) .0434(11) .0307(8) .0021(8) .0129(7) -.0051(7)
O3 .0781(11) .0480(9) .0545(9) -.0067(8) .0317(8) .0006(7)
C4 .0454(10) .0439(11) .0372(9) .0032(9) .0128(8) .0037(8)
O4 .0654(10) .0541(10) .0694(10) .0220(8) .0238(8) .0124(8)
C21 .0260(9) .0226(9) .0270(9) -.0054(8) .0015(7) .0035(7)
C22 .0310(11) .0212(10) .0296(10) -.0013(8) .0018(9) .0074(8)
C31 .0203(7) .0389(9) .0369(8) -.0030(6) .0020(6) -.0078(7)
C32 .0278(8) .0385(10) .0393(9) -.0035(7) .0114(7) -.0080(7)
C41 .0240(7) .0311(8) .0292(7) -.0026(6) -.0004(6) -.0091(6)
C42 .0310(8) .0364(9) .0271(7) -.0093(7) -.0020(6) -.0056(6)

loop_
_atom_type_symbol
_atom_type_description
_atom_type_scat_dispersion_real
_atom_type_scat_dispersion_imag
_atom_type_scat_source
C C 0.0033 0.0016 'International Tables Vol C Tables 4.2.6.8 and 6.1.1.4'
H H 0.0000 0.0000 'International Tables Vol C Tables 4.2.6.8 and 6.1.1.4'
N N 0.0061 0.0033 'International Tables Vol C Tables 4.2.6.8 and 6.1.1.4'
O O 0.0106 0.0060 'International Tables Vol C Tables 4.2.6.8 and 6.1.1.4'
Co Co 0.3494 0.9721 'International Tables Vol C Tables 4.2.6.8 and 6.1.1.4'

loop_
_geom_angle_atom_site_label_1
_geom_angle_atom_site_label_2
_geom_angle_atom_site_label_3
_geom_angle_site_symmetry_1
_geom_angle_site_symmetry_3
_geom_angle
_geom_angle_publ_flag
N3 Co1 N3 3 . 180.0 ?
N3 Co1 N2 3 . 85.53(5) ?
N3 Co1 N2 . . 94.47(5) y
N3 Co1 N2 3 3 94.47(5) ?
N3 Co1 N2 . 3 85.53(5) ?
N2 Co1 N2 . 3 180.0 ?
N3 Co1 N1 3 . 99.53(5) ?
N3 Co1 N1 . . 80.47(5) y
N2 Co1 N1 . . 79.29(5) y
N2 Co1 N1 3 . 100.71(5) ?
N3 Co1 N1 3 3 80.47(5) ?
N3 Co1 N1 . 3 99.53(5) ?
N2 Co1 N1 . 3 100.71(5) ?
N2 Co1 N1 3 3 79.29(5) ?
N1 Co1 N1 . 3 180.0 ?
C3 Co2 C4 . . 112.91(9) y
C3 Co2 C2 . . 107.99(10) y
C4 Co2 C2 . . 110.20(11) y
C3 Co2 C1 . . 103.76(9) y
C4 Co2 C1 . . 108.01(10) y
C2 Co2 C1 . . 113.91(13) y
C41 N1 C31 . . 110.92(12) ?
C41 N1 C21 . . 114.09(14) ?
C31 N1 C21 . . 107.47(13) ?
C41 N1 C21' . . 94.7(4) ?
C31 N1 C21' . . 133.4(4) ?
C41 N1 Co1 . . 107.47(9) ?
C31 N1 Co1 . . 105.74(9) ?
C21 N1 Co1 . . 110.86(10) ?
C21' N1 Co1 . . 102.5(4) ?
C22' N2 Co1 . . 113.7(5) ?
C22 N2 Co1 . . 106.40(10) ?
C32 N3 Co1 . . 110.30(10) ?
O1 C1 Co2 . . 177.0(3) ?
O2 C2 Co2 . . 177.2(2) ?
O3 C3 Co2 . . 177.3(2) ?
O4 C4 Co2 . . 179.2(2) ?
N1 C21 C22 . . 109.89(15) ?
N2 C22 C21 . . 109.6(2) ?
C22' C21' N1 . . 111.8(8) ?
N2 C22' C21' . . 111.7(9) ?
N1 C31 C32 . . 110.87(13) ?
N3 C32 C31 . . 109.16(12) ?
N1 C41 C42 . . 117.71(13) ?
N4 C42 C41 . . 112.42(13) ?

loop_
_geom_bond_atom_site_label_1
_geom_bond_atom_site_label_2
_geom_bond_site_symmetry_2
_geom_bond_distance
_geom_bond_publ_flag
Co1 N3 3 2.1800(13) ?
Co1 N3 . 2.1800(13) y
Co1 N2 . 2.1878(12) y
Co1 N2 3 2.1878(12) ?
Co1 N1 . 2.2206(12) y
Co1 N1 3 2.2206(12) ?
Co2 C3 . 1.757(2) y
Co2 C4 . 1.762(2) y
Co2 C2 . 1.765(2) y
Co2 C1 . 1.769(2) y
N1 C41 . 1.477(2) ?
N1 C31 . 1.487(2) ?
N1 C21 . 1.499(2) ?
N1 C21' . 1.545(10) ?
N2 C22' . 1.411(12) ?
N2 C22 . 1.499(3) ?
N3 C32 . 1.475(2) ?
N4 C42 . 1.465(2) ?
C1 O1 . 1.152(3) y
C2 O2 . 1.152(3) y
C3 O3 . 1.152(3) y
C4 O4 . 1.149(2) y
C21 C22 . 1.517(3) ?
C21' C22' . 1.485(15) ?
C31 C32 . 1.520(2) ?
C41 C42 . 1.520(2) ?

loop_
_geom_hbond_atom_site_label_D
_geom_hbond_atom_site_label_H
_geom_hbond_atom_site_label_A
_geom_hbond_site_symmetry_D
_geom_hbond_site_symmetry_H
_geom_hbond_distance_DH
_geom_hbond_distance_HA
_geom_hbond_distance_DA
_geom_hbond_angle_DHA
_geom_hbond_publ_flag
C42 H42B O1 4_666 4_666 1.08 2.587 3.447(3) 136.0 yes
N4 H4B O2 2_545 2_545 1.01 2.233 3.232(3) 169.6 yes
N3 H3A O3 3_655 3_655 1.01 2.280 3.261(2) 163.2 yes
C32 H32B O4 4_656 4_656 1.08 2.543 3.460(3) 142.2 yes
N2 H2A N4 4_666 4_666 1.01 2.377 3.242(2) 142.9 yes
N3 H3B N4 2_555 2_555 1.01 2.201 3.119(2) 150.4 yes
